data_4513220
loop_
_publ_author_name
'Adachi, Takuji'
'Connors, David M.'
'Xiao, Wenchang'
'Hu, Chunhua'
'Ward, Michael D.'

_publ_section_title
;
 Strong Intermolecular Electronic Coupling of Chromophores Confined in
 Hydrogen-Bonded Frameworks
;
_journal_issue 7
_journal_name_full 'Crystal Growth &amp; Design'
_journal_page_first 3366
_journal_paper_doi 10.1021/acs.cgd.5b00452
_journal_volume 15
_journal_year 2015
_chemical_formula_sum 'C30 H32 N6 O6 S2'
_chemical_formula_weight 636.73
_space_group_crystal_system monoclinic
_space_group_IT_number 14
_space_group_name_Hall '-P 2ybc'
_space_group_name_H-M_alt 'P 1 21/c 1'
_symmetry_space_group_name_Hall '-P 2ybc'
_symmetry_space_group_name_H-M 'P 1 21/c 1'
_atom_sites_solution_hydrogens geom
_audit_creation_method SHELXL-2014/7
_cell_angle_alpha 90
_cell_angle_beta 105.0780(16)
_cell_angle_gamma 90
_cell_formula_units_Z 6
_cell_length_a 21.1455(19)
_cell_length_b 12.7188(12)
_cell_length_c 17.8085(16)
_cell_measurement_reflns_used 3220
_cell_measurement_temperature 100(2)
_cell_measurement_theta_max 22.18
_cell_measurement_theta_min 2.32
_cell_volume 4624.6(7)
_computing_cell_refinement 'Bruker SAINT'
_computing_data_collection 'Bruker APEX2'
_computing_data_reduction 'Bruker SAINT'
_computing_molecular_graphics 'Bruker SHELXTL'
_computing_publication_material 'Bruker SHELXTL'
_computing_structure_refinement 'SHELXL-2014 (Sheldrick 2014)'
_computing_structure_solution 'SHELXT (Sheldrick 2014)'
_diffrn_ambient_temperature 100(2)
_diffrn_measured_fraction_theta_full 1.000
_diffrn_measured_fraction_theta_max 1.000
_diffrn_measurement_device_type 'Bruker APEX-II CCD'
_diffrn_measurement_method '\w scans'
_diffrn_radiation_monochromator graphite
_diffrn_radiation_source 'Sealed tube'
_diffrn_radiation_type MoK\a
_diffrn_radiation_wavelength 0.71073
_diffrn_reflns_av_R_equivalents 0.1204
_diffrn_reflns_av_unetI/netI 0.0719
_diffrn_reflns_laue_measured_fraction_full 1.000
_diffrn_reflns_laue_measured_fraction_max 1.000
_diffrn_reflns_limit_h_max 24
_diffrn_reflns_limit_h_min -24
_diffrn_reflns_limit_k_max 14
_diffrn_reflns_limit_k_min -14
_diffrn_reflns_limit_l_max 20
_diffrn_reflns_limit_l_min -20
_diffrn_reflns_number 53617
_diffrn_reflns_point_group_measured_fraction_full 1.000
_diffrn_reflns_point_group_measured_fraction_max 1.000
_diffrn_reflns_theta_full 24.716
_diffrn_reflns_theta_max 24.716
_diffrn_reflns_theta_min 1.886
_exptl_absorpt_coefficient_mu 0.226
_exptl_absorpt_correction_T_max 0.7454
_exptl_absorpt_correction_T_min 0.6353
_exptl_absorpt_correction_type multi-scan
_exptl_absorpt_process_details SADABS
_exptl_crystal_colour yellow
_exptl_crystal_density_diffrn 1.372
_exptl_crystal_description plate
_exptl_crystal_F_000 2004
_exptl_crystal_size_max 0.300
_exptl_crystal_size_mid 0.080
_exptl_crystal_size_min 0.030
_refine_diff_density_max 0.265
_refine_diff_density_min -0.490
_refine_diff_density_rms 0.068
_refine_ls_extinction_method none
_refine_ls_goodness_of_fit_ref 1.008
_refine_ls_hydrogen_treatment constr
_refine_ls_matrix_type full
_refine_ls_number_parameters 595
_refine_ls_number_reflns 7870
_refine_ls_number_restraints 0
_refine_ls_restrained_S_all 1.008
_refine_ls_R_factor_all 0.1124
_refine_ls_R_factor_gt 0.0502
_refine_ls_shift/su_max 0.000
_refine_ls_shift/su_mean 0.000
_refine_ls_structure_factor_coef Fsqd
_refine_ls_weighting_details 'w=1/[\s^2^(Fo^2^)+(0.0606P)^2^+0.3892P] where P=(Fo^2^+2Fc^2^)/3'
_refine_ls_weighting_scheme calc
_refine_ls_wR_factor_gt 0.1094
_refine_ls_wR_factor_ref 0.1387
_reflns_Friedel_coverage 0.000
_reflns_number_gt 4510
_reflns_number_total 7870
_reflns_threshold_expression 'I > 2\s(I)'
_cod_data_source_file cg5b00452_si_002.cif
_cod_data_source_block 14mdw6t
_cod_depositor_comments 'Adding full bibliography for 4513220--4513222.cif.'
_cod_database_code 4513220
_shelx_shelxl_version_number 2014/7
_shelx_space_group_comment
;
The symmetry employed for this shelxl refinement is uniquely defined
by the following loop, which should always be used as a source of
symmetry information in preference to the above space-group names.
They are only intended as comments.
;
_shelx_estimated_absorpt_t_min 0.935
_shelx_estimated_absorpt_t_max 0.993

loop_
_space_group_symop_operation_xyz
'x, y, z'
'-x, y+1/2, -z+1/2'
'-x, -y, -z'
'x, -y-1/2, z-1/2'

loop_
_atom_site_label
_atom_site_type_symbol
_atom_site_fract_x
_atom_site_fract_y
_atom_site_fract_z
_atom_site_U_iso_or_equiv
_atom_site_adp_type
_atom_site_occupancy
_atom_site_site_symmetry_order
_atom_site_calc_flag
_atom_site_refinement_flags_posn
_atom_site_refinement_flags_adp
S1 S 1.10536(4) 0.78483(7) 0.28780(5) 0.0209(2) Uani 1 1 d . .
S2 S 0.56924(4) 0.23051(7) 0.69543(5) 0.0236(2) Uani 1 1 d . .
O1 O 1.13673(11) 0.83247(17) 0.23205(12) 0.0232(6) Uani 1 1 d . .
O2 O 1.09926(11) 0.67086(17) 0.27735(13) 0.0229(6) Uani 1 1 d . .
O3 O 1.04297(11) 0.83473(17) 0.28623(12) 0.0228(6) Uani 1 1 d . .
O4 O 0.63409(11) 0.18224(18) 0.71408(13) 0.0256(6) Uani 1 1 d . .
O5 O 0.57248(11) 0.34556(17) 0.69868(13) 0.0263(6) Uani 1 1 d . .
O6 O 0.52922(12) 0.18833(18) 0.74412(13) 0.0278(6) Uani 1 1 d . .
C1 C 1.15875(17) 0.8099(3) 0.38124(19) 0.0223(8) Uani 1 1 d . .
C2 C 1.21653(17) 0.8634(3) 0.3837(2) 0.0268(9) Uani 1 1 d . .
H2 H 1.2269 0.8819 0.3366 0.032 Uiso 1 1 calc R U
C3 C 1.25925(19) 0.8901(3) 0.4546(2) 0.0318(9) Uani 1 1 d . .
H3 H 1.2987 0.9270 0.4563 0.038 Uiso 1 1 calc R U
C4 C 1.24369(19) 0.8625(3) 0.5225(2) 0.0356(10) Uani 1 1 d . .
H4 H 1.2723 0.8812 0.5712 0.043 Uiso 1 1 calc R U
C5 C 1.18679(19) 0.8077(3) 0.5201(2) 0.0332(10) Uani 1 1 d . .
H5 H 1.1777 0.7878 0.5676 0.040 Uiso 1 1 calc R U
C6 C 1.14223(17) 0.7805(3) 0.45030(19) 0.0237(8) Uani 1 1 d . .
C7 C 1.08202(17) 0.7230(3) 0.4498(2) 0.0257(8) Uani 1 1 d . .
H7 H 1.0625 0.6830 0.4047 0.031 Uiso 1 1 calc R U
C8 C 1.05219(18) 0.7220(3) 0.5074(2) 0.0272(9) Uani 1 1 d . .
H8 H 1.0714 0.7628 0.5523 0.033 Uiso 1 1 calc R U
C9 C 0.99264(18) 0.6637(3) 0.50752(19) 0.0241(8) Uani 1 1 d . .
C10 C 0.96177(18) 0.6753(3) 0.5671(2) 0.0269(9) Uani 1 1 d . .
H10 H 0.9808 0.7207 0.6093 0.032 Uiso 1 1 calc R U
C11 C 0.90449(18) 0.6234(3) 0.5672(2) 0.0267(9) Uani 1 1 d . .
H11 H 0.8851 0.6332 0.6092 0.032 Uiso 1 1 calc R U
C12 C 0.87488(17) 0.5568(3) 0.50606(19) 0.0244(8) Uani 1 1 d . .
C13 C 0.90635(19) 0.5431(3) 0.44695(19) 0.0280(9) Uani 1 1 d . .
H13 H 0.8877 0.4969 0.4051 0.034 Uiso 1 1 calc R U
C14 C 0.96345(19) 0.5946(3) 0.4479(2) 0.0281(9) Uani 1 1 d . .
H14 H 0.9837 0.5828 0.4068 0.034 Uiso 1 1 calc R U
C15 C 0.81219(18) 0.5013(3) 0.50154(19) 0.0252(9) Uani 1 1 d . .
C16 C 0.79359(18) 0.4721(3) 0.5694(2) 0.0271(9) Uani 1 1 d . .
H16 H 0.8212 0.4900 0.6189 0.033 Uiso 1 1 calc R U
C17 C 0.73660(18) 0.4186(3) 0.5651(2) 0.0277(9) Uani 1 1 d . .
H17 H 0.7260 0.3996 0.6119 0.033 Uiso 1 1 calc R U
C18 C 0.69343(18) 0.3911(3) 0.4941(2) 0.0263(9) Uani 1 1 d . .
C19 C 0.71143(19) 0.4213(3) 0.4271(2) 0.0345(10) Uani 1 1 d . .
H19 H 0.6834 0.4046 0.3776 0.041 Uiso 1 1 calc R U
C20 C 0.76891(19) 0.4750(3) 0.4311(2) 0.0325(10) Uani 1 1 d . .
H20 H 0.7792 0.4946 0.3842 0.039 Uiso 1 1 calc R U
C21 C 0.63296(18) 0.3325(3) 0.4872(2) 0.0316(9) Uani 1 1 d . .
H21 H 0.6048 0.3260 0.4363 0.038 Uiso 1 1 calc R U
C22 C 0.61279(17) 0.2872(3) 0.5441(2) 0.0278(9) Uani 1 1 d . .
H22 H 0.6394 0.2966 0.5956 0.033 Uiso 1 1 calc R U
C23 C 0.55330(18) 0.2241(3) 0.5346(2) 0.0262(8) Uani 1 1 d . .
C24 C 0.52928(17) 0.1935(3) 0.5984(2) 0.0245(8) Uani 1 1 d . .
C25 C 0.47273(18) 0.1339(3) 0.5879(2) 0.0297(9) Uani 1 1 d . .
H25 H 0.4575 0.1149 0.6317 0.036 Uiso 1 1 calc R U
C26 C 0.43812(19) 0.1016(3) 0.5142(2) 0.0374(10) Uani 1 1 d . .
H26 H 0.3994 0.0606 0.5070 0.045 Uiso 1 1 calc R U
C27 C 0.4615(2) 0.1307(3) 0.4517(2) 0.0389(10) Uani 1 1 d . .
H27 H 0.4384 0.1095 0.4008 0.047 Uiso 1 1 calc R U
C28 C 0.5174(2) 0.1897(3) 0.4616(2) 0.0373(10) Uani 1 1 d . .
H28 H 0.5321 0.2077 0.4172 0.045 Uiso 1 1 calc R U
S3 S 0.26370(4) 0.22240(7) 0.79479(5) 0.0230(2) Uani 1 1 d . .
O7 O 0.29825(11) 0.18096(18) 0.74019(13) 0.0263(6) Uani 1 1 d . .
O8 O 0.25896(11) 0.33717(17) 0.79011(13) 0.0239(6) Uani 1 1 d . .
O9 O 0.20005(11) 0.17279(18) 0.78493(13) 0.0256(6) Uani 1 1 d . .
C29 C 0.31257(17) 0.1900(3) 0.8893(2) 0.0242(8) Uani 1 1 d . .
C30 C 0.36847(18) 0.1306(3) 0.8935(2) 0.0288(9) Uani 1 1 d . .
H30 H 0.3797 0.1115 0.8470 0.035 Uiso 1 1 calc R U
C31 C 0.40781(19) 0.0992(3) 0.9643(2) 0.0347(10) Uani 1 1 d . .
H31 H 0.4458 0.0580 0.9668 0.042 Uiso 1 1 calc R U
C32 C 0.39170(19) 0.1279(3) 1.0315(2) 0.0368(10) Uani 1 1 d . .
H32 H 0.4187 0.1066 1.0805 0.044 Uiso 1 1 calc R U
C33 C 0.33641(19) 0.1876(3) 1.0278(2) 0.0332(10) Uani 1 1 d . .
H33 H 0.3263 0.2067 1.0750 0.040 Uiso 1 1 calc R U
C34 C 0.29478(17) 0.2211(3) 0.9576(2) 0.0256(8) Uani 1 1 d . .
C35 C 0.23683(17) 0.2859(3) 0.9558(2) 0.0264(9) Uani 1 1 d . .
H35 H 0.2163 0.3188 0.9077 0.032 Uiso 1 1 calc R U
C36 C 0.21025(18) 0.3030(3) 1.0146(2) 0.0275(9) Uani 1 1 d . .
H36 H 0.2315 0.2719 1.0632 0.033 Uiso 1 1 calc R U
C37 C 0.15169(18) 0.3648(3) 1.01171(19) 0.0249(9) Uani 1 1 d . .
C38 C 0.11911(19) 0.3566(3) 1.0707(2) 0.0299(9) Uani 1 1 d . .
H38 H 0.1375 0.3141 1.1149 0.036 Uiso 1 1 calc R U
C39 C 0.06131(19) 0.4084(3) 1.0662(2) 0.0289(9) Uani 1 1 d . .
H39 H 0.0407 0.4003 1.1073 0.035 Uiso 1 1 calc R U
C40 C 0.03171(17) 0.4724(3) 1.00342(19) 0.0232(8) Uani 1 1 d . .
C41 C 0.06611(19) 0.4833(3) 0.9464(2) 0.0285(9) Uani 1 1 d . .
H41 H 0.0489 0.5284 0.9035 0.034 Uiso 1 1 calc R U
C42 C 0.12334(19) 0.4314(3) 0.9502(2) 0.0304(9) Uani 1 1 d . .
H42 H 0.1444 0.4411 0.9097 0.037 Uiso 1 1 calc R U
N1 N 0.80934(14) 0.4537(2) 0.78554(16) 0.0282(7) Uani 1 1 d . .
H1A H 0.8462 0.4192 0.7905 0.034 Uiso 1 1 calc R U
H1B H 0.8096 0.5228 0.7876 0.034 Uiso 1 1 calc R U
N2 N 0.69813(14) 0.4541(2) 0.76947(16) 0.0278(7) Uani 1 1 d . .
H2A H 0.6985 0.5231 0.7727 0.033 Uiso 1 1 calc R U
H2B H 0.6610 0.4195 0.7625 0.033 Uiso 1 1 calc R U
N3 N 0.75250(14) 0.2983(2) 0.77188(16) 0.0260(7) Uani 1 1 d . .
H3A H 0.7891 0.2629 0.7768 0.031 Uiso 1 1 calc R U
H3B H 0.7151 0.2645 0.7649 0.031 Uiso 1 1 calc R U
C43 C 0.75370(17) 0.4019(3) 0.77508(18) 0.0212(8) Uani 1 1 d . .
N4 N 0.46540(14) 0.4613(2) 0.73767(16) 0.0283(7) Uani 1 1 d . .
H4A H 0.4995 0.4277 0.7299 0.034 Uiso 1 1 calc R U
H4B H 0.4661 0.5303 0.7417 0.034 Uiso 1 1 calc R U
N5 N 0.36158(14) 0.4591(2) 0.75519(15) 0.0278(7) Uani 1 1 d . .
H5A H 0.3267 0.4239 0.7590 0.033 Uiso 1 1 calc R U
H5B H 0.3624 0.5281 0.7592 0.033 Uiso 1 1 calc R U
N6 N 0.41157(14) 0.3048(2) 0.73750(16) 0.0286(7) Uani 1 1 d . .
H6A H 0.4455 0.2708 0.7297 0.034 Uiso 1 1 calc R U
H6B H 0.3766 0.2699 0.7414 0.034 Uiso 1 1 calc R U
C44 C 0.41302(18) 0.4080(3) 0.74340(19) 0.0222(8) Uani 1 1 d . .
N7 N 0.13305(14) 0.4404(2) 0.75491(15) 0.0239(7) Uani 1 1 d . .
H7A H 0.1334 0.5095 0.7530 0.029 Uiso 1 1 calc R U
H7B H 0.1698 0.4050 0.7611 0.029 Uiso 1 1 calc R U
N8 N 0.02175(14) 0.4431(2) 0.73914(15) 0.0250(7) Uani 1 1 d . .
H8A H 0.0222 0.5122 0.7372 0.030 Uiso 1 1 calc R U
H8B H -0.0154 0.4095 0.7349 0.030 Uiso 1 1 calc R U
N9 N 0.07665(14) 0.2850(2) 0.75118(16) 0.0265(7) Uani 1 1 d . .
H9A H 0.0396 0.2511 0.7468 0.032 Uiso 1 1 calc R U
H9B H 0.1135 0.2498 0.7574 0.032 Uiso 1 1 calc R U
C45 C 0.07702(18) 0.3895(3) 0.74847(19) 0.0224(8) Uani 1 1 d . .

loop_
_atom_site_aniso_label
_atom_site_aniso_U_11
_atom_site_aniso_U_22
_atom_site_aniso_U_33
_atom_site_aniso_U_23
_atom_site_aniso_U_13
_atom_site_aniso_U_12
S1 0.0233(5) 0.0197(5) 0.0197(5) -0.0004(4) 0.0056(4) -0.0009(4)
S2 0.0250(5) 0.0202(5) 0.0266(5) -0.0008(4) 0.0086(4) -0.0016(4)
O1 0.0265(14) 0.0224(13) 0.0224(13) 0.0026(10) 0.0093(11) -0.0012(11)
O2 0.0273(14) 0.0155(13) 0.0266(13) -0.0040(10) 0.0087(11) -0.0017(10)
O3 0.0220(14) 0.0224(13) 0.0246(13) -0.0002(11) 0.0072(11) -0.0009(11)
O4 0.0224(14) 0.0241(14) 0.0297(14) 0.0028(11) 0.0057(11) 0.0001(11)
O5 0.0292(15) 0.0167(13) 0.0343(14) -0.0015(11) 0.0106(12) -0.0032(11)
O6 0.0312(15) 0.0255(14) 0.0304(14) 0.0031(11) 0.0144(12) -0.0020(11)
C1 0.027(2) 0.0184(19) 0.0194(18) -0.0004(15) 0.0015(16) -0.0006(16)
C2 0.030(2) 0.023(2) 0.027(2) -0.0012(16) 0.0054(18) 0.0025(17)
C3 0.027(2) 0.031(2) 0.035(2) -0.0061(18) 0.0050(19) -0.0056(18)
C4 0.036(2) 0.045(3) 0.022(2) -0.0066(19) 0.0006(19) -0.003(2)
C5 0.038(2) 0.036(2) 0.026(2) -0.0036(18) 0.0092(19) 0.001(2)
C6 0.030(2) 0.023(2) 0.0206(19) -0.0002(16) 0.0101(16) 0.0021(17)
C7 0.030(2) 0.025(2) 0.024(2) -0.0005(16) 0.0098(17) 0.0012(17)
C8 0.035(2) 0.023(2) 0.024(2) 0.0023(16) 0.0067(17) 0.0030(18)
C9 0.034(2) 0.019(2) 0.0211(19) 0.0017(16) 0.0110(17) 0.0015(17)
C10 0.035(2) 0.023(2) 0.023(2) 0.0028(16) 0.0074(17) 0.0017(17)
C11 0.035(2) 0.025(2) 0.024(2) 0.0052(16) 0.0154(18) 0.0052(18)
C12 0.029(2) 0.024(2) 0.0204(19) 0.0047(16) 0.0060(17) 0.0044(17)
C13 0.040(2) 0.028(2) 0.0168(18) 0.0036(16) 0.0081(17) 0.0020(19)
C14 0.037(2) 0.027(2) 0.024(2) 0.0047(17) 0.0137(18) 0.0041(18)
C15 0.030(2) 0.024(2) 0.023(2) 0.0047(16) 0.0102(17) 0.0069(17)
C16 0.034(2) 0.025(2) 0.0216(19) 0.0024(16) 0.0071(17) 0.0031(18)
C17 0.037(2) 0.029(2) 0.020(2) 0.0054(16) 0.0133(18) 0.0036(19)
C18 0.029(2) 0.027(2) 0.026(2) 0.0042(17) 0.0116(18) 0.0053(17)
C19 0.038(2) 0.043(3) 0.022(2) 0.0102(18) 0.0068(18) 0.002(2)
C20 0.036(2) 0.041(2) 0.022(2) 0.0093(18) 0.0083(18) 0.001(2)
C21 0.034(2) 0.035(2) 0.024(2) 0.0056(18) 0.0041(18) 0.0032(19)
C22 0.030(2) 0.031(2) 0.023(2) -0.0018(17) 0.0084(17) 0.0004(18)
C23 0.030(2) 0.020(2) 0.027(2) 0.0000(16) 0.0054(17) 0.0057(17)
C24 0.023(2) 0.019(2) 0.031(2) 0.0021(16) 0.0044(17) 0.0029(16)
C25 0.029(2) 0.026(2) 0.032(2) -0.0001(17) 0.0058(19) -0.0001(18)
C26 0.032(2) 0.034(2) 0.042(3) -0.002(2) 0.001(2) -0.0058(19)
C27 0.041(3) 0.039(3) 0.031(2) -0.0058(19) -0.001(2) -0.006(2)
C28 0.046(3) 0.036(2) 0.029(2) -0.0029(18) 0.007(2) 0.001(2)
S3 0.0243(5) 0.0205(5) 0.0247(5) 0.0014(4) 0.0072(4) 0.0001(4)
O7 0.0290(15) 0.0242(14) 0.0275(14) -0.0010(11) 0.0105(12) 0.0009(11)
O8 0.0270(14) 0.0169(13) 0.0295(14) 0.0000(11) 0.0105(12) -0.0013(11)
O9 0.0221(14) 0.0234(14) 0.0307(14) -0.0007(11) 0.0060(11) -0.0025(11)
C29 0.023(2) 0.020(2) 0.029(2) 0.0006(16) 0.0058(17) -0.0034(16)
C30 0.031(2) 0.024(2) 0.031(2) 0.0036(17) 0.0081(18) -0.0018(18)
C31 0.035(2) 0.027(2) 0.039(2) 0.0063(19) 0.002(2) 0.0028(19)
C32 0.033(2) 0.042(3) 0.030(2) 0.0014(19) -0.0016(19) -0.003(2)
C33 0.040(2) 0.033(2) 0.024(2) 0.0012(17) 0.0037(18) -0.004(2)
C34 0.026(2) 0.024(2) 0.025(2) -0.0011(17) 0.0049(16) -0.0063(18)
C35 0.029(2) 0.027(2) 0.024(2) -0.0003(16) 0.0080(17) -0.0029(17)
C36 0.030(2) 0.026(2) 0.024(2) -0.0012(16) 0.0042(17) -0.0060(18)
C37 0.032(2) 0.025(2) 0.0190(19) -0.0044(16) 0.0092(17) -0.0070(17)
C38 0.040(2) 0.029(2) 0.021(2) -0.0017(16) 0.0083(18) -0.0032(19)
C39 0.039(2) 0.031(2) 0.0189(19) -0.0059(17) 0.0117(18) -0.0054(19)
C40 0.036(2) 0.0157(19) 0.0193(18) -0.0041(15) 0.0096(17) -0.0043(16)
C41 0.039(2) 0.025(2) 0.025(2) 0.0037(16) 0.0145(18) -0.0018(18)
C42 0.044(3) 0.027(2) 0.026(2) -0.0002(17) 0.0186(19) -0.0025(19)
N1 0.0294(19) 0.0208(17) 0.0350(18) -0.0044(14) 0.0093(15) -0.0006(14)
N2 0.0267(18) 0.0210(17) 0.0372(18) 0.0005(14) 0.0112(15) -0.0034(14)
N3 0.0218(17) 0.0270(19) 0.0293(17) -0.0016(14) 0.0067(14) -0.0001(14)
C43 0.024(2) 0.023(2) 0.0159(18) 0.0001(15) 0.0037(16) -0.0006(17)
N4 0.0294(18) 0.0238(17) 0.0340(18) -0.0035(14) 0.0121(15) -0.0039(15)
N5 0.0310(19) 0.0220(17) 0.0316(17) 0.0001(14) 0.0104(15) -0.0001(14)
N6 0.0302(18) 0.0232(18) 0.0377(19) -0.0027(14) 0.0183(15) -0.0021(14)
C44 0.026(2) 0.023(2) 0.0167(18) 0.0003(16) 0.0054(16) -0.0005(18)
N7 0.0257(18) 0.0174(16) 0.0294(17) 0.0013(13) 0.0087(14) 0.0003(14)
N8 0.0262(18) 0.0181(16) 0.0305(17) -0.0007(13) 0.0071(14) -0.0021(14)
N9 0.0224(16) 0.0208(17) 0.0359(17) 0.0012(14) 0.0068(14) -0.0011(14)
C45 0.026(2) 0.024(2) 0.0186(18) 0.0011(16) 0.0068(16) 0.0017(18)

loop_
_atom_type_symbol
_atom_type_description
_atom_type_scat_dispersion_real
_atom_type_scat_dispersion_imag
_atom_type_scat_source
C C 0.0033 0.0016 'International Tables Vol C Tables 4.2.6.8 and 6.1.1.4'
H H 0.0000 0.0000 'International Tables Vol C Tables 4.2.6.8 and 6.1.1.4'
N N 0.0061 0.0033 'International Tables Vol C Tables 4.2.6.8 and 6.1.1.4'
O O 0.0106 0.0060 'International Tables Vol C Tables 4.2.6.8 and 6.1.1.4'
S S 0.1246 0.1234 'International Tables Vol C Tables 4.2.6.8 and 6.1.1.4'

loop_
_geom_angle_atom_site_label_1
_geom_angle_atom_site_label_2
_geom_angle_atom_site_label_3
_geom_angle
_geom_angle_site_symmetry_3
O3 S1 O1 112.02(14) .
O3 S1 O2 112.30(14) .
O1 S1 O2 111.42(13) .
O3 S1 C1 106.89(15) .
O1 S1 C1 105.73(15) .
O2 S1 C1 108.07(15) .
O4 S2 O6 111.41(14) .
O4 S2 O5 112.31(14) .
O6 S2 O5 111.80(14) .
O4 S2 C24 106.89(15) .
O6 S2 C24 106.09(15) .
O5 S2 C24 107.95(15) .
C2 C1 C6 121.1(3) .
C2 C1 S1 117.1(3) .
C6 C1 S1 121.7(3) .
C1 C2 C3 120.4(3) .
C1 C2 H2 119.8 .
C3 C2 H2 119.8 .
C4 C3 C2 119.2(4) .
C4 C3 H3 120.4 .
C2 C3 H3 120.4 .
C3 C4 C5 120.4(4) .
C3 C4 H4 119.8 .
C5 C4 H4 119.8 .
C4 C5 C6 122.3(4) .
C4 C5 H5 118.9 .
C6 C5 H5 118.9 .
C5 C6 C1 116.6(3) .
C5 C6 C7 120.9(3) .
C1 C6 C7 122.5(3) .
C8 C7 C6 125.6(3) .
C8 C7 H7 117.2 .
C6 C7 H7 117.2 .
C7 C8 C9 125.7(3) .
C7 C8 H8 117.1 .
C9 C8 H8 117.1 .
C10 C9 C14 116.5(3) .
C10 C9 C8 121.5(3) .
C14 C9 C8 122.0(3) .
C11 C10 C9 122.5(3) .
C11 C10 H10 118.8 .
C9 C10 H10 118.8 .
C10 C11 C12 120.4(3) .
C10 C11 H11 119.8 .
C12 C11 H11 119.8 .
C11 C12 C13 117.4(3) .
C11 C12 C15 123.0(3) .
C13 C12 C15 119.6(3) .
C14 C13 C12 121.5(3) .
C14 C13 H13 119.2 .
C12 C13 H13 119.2 .
C13 C14 C9 121.7(3) .
C13 C14 H14 119.2 .
C9 C14 H14 119.2 .
C20 C15 C16 116.4(3) .
C20 C15 C12 122.2(3) .
C16 C15 C12 121.4(3) .
C17 C16 C15 121.2(3) .
C17 C16 H16 119.4 .
C15 C16 H16 119.4 .
C16 C17 C18 122.3(3) .
C16 C17 H17 118.9 .
C18 C17 H17 118.9 .
C17 C18 C19 116.3(3) .
C17 C18 C21 123.9(3) .
C19 C18 C21 119.8(3) .
C20 C19 C18 121.6(4) .
C20 C19 H19 119.2 .
C18 C19 H19 119.2 .
C19 C20 C15 122.1(3) .
C19 C20 H20 119.0 .
C15 C20 H20 119.0 .
C22 C21 C18 127.3(4) .
C22 C21 H21 116.4 .
C18 C21 H21 116.4 .
C21 C22 C23 125.9(3) .
C21 C22 H22 117.1 .
C23 C22 H22 117.1 .
C28 C23 C24 116.1(3) .
C28 C23 C22 121.5(3) .
C24 C23 C22 122.3(3) .
C25 C24 C23 121.3(3) .
C25 C24 S2 116.8(3) .
C23 C24 S2 121.9(3) .
C24 C25 C26 120.9(4) .
C24 C25 H25 119.5 .
C26 C25 H25 119.5 .
C27 C26 C25 118.1(4) .
C27 C26 H26 120.9 .
C25 C26 H26 120.9 .
C28 C27 C26 121.3(4) .
C28 C27 H27 119.3 .
C26 C27 H27 119.3 .
C27 C28 C23 122.2(4) .
C27 C28 H28 118.9 .
C23 C28 H28 118.9 .
O9 S3 O7 111.76(14) .
O9 S3 O8 112.21(14) .
O7 S3 O8 111.17(14) .
O9 S3 C29 107.76(15) .
O7 S3 C29 106.19(15) .
O8 S3 C29 107.41(15) .
C30 C29 C34 121.2(3) .
C30 C29 S3 117.0(3) .
C34 C29 S3 121.9(3) .
C31 C30 C29 120.6(4) .
C31 C30 H30 119.7 .
C29 C30 H30 119.7 .
C32 C31 C30 119.5(4) .
C32 C31 H31 120.2 .
C30 C31 H31 120.2 .
C31 C32 C33 120.2(4) .
C31 C32 H32 119.9 .
C33 C32 H32 119.9 .
C32 C33 C34 122.6(4) .
C32 C33 H33 118.7 .
C34 C33 H33 118.7 .
C33 C34 C29 115.9(3) .
C33 C34 C35 121.3(3) .
C29 C34 C35 122.8(3) .
C36 C35 C34 126.5(3) .
C36 C35 H35 116.8 .
C34 C35 H35 116.8 .
C35 C36 C37 126.2(4) .
C35 C36 H36 116.9 .
C37 C36 H36 116.9 .
C42 C37 C38 116.1(3) .
C42 C37 C36 123.0(3) .
C38 C37 C36 120.8(3) .
C39 C38 C37 121.6(4) .
C39 C38 H38 119.2 .
C37 C38 H38 119.2 .
C38 C39 C40 122.4(3) .
C38 C39 H39 118.8 .
C40 C39 H39 118.8 .
C39 C40 C41 115.4(3) .
C39 C40 C40 123.2(4) 3_567
C41 C40 C40 121.4(4) 3_567
C42 C41 C40 122.5(3) .
C42 C41 H41 118.7 .
C40 C41 H41 118.7 .
C41 C42 C37 121.9(3) .
C41 C42 H42 119.0 .
C37 C42 H42 119.0 .
C43 N1 H1A 120.0 .
C43 N1 H1B 120.0 .
H1A N1 H1B 120.0 .
C43 N2 H2A 120.0 .
C43 N2 H2B 120.0 .
H2A N2 H2B 120.0 .
C43 N3 H3A 120.0 .
C43 N3 H3B 120.0 .
H3A N3 H3B 120.0 .
N1 C43 N3 120.8(3) .
N1 C43 N2 120.0(3) .
N3 C43 N2 119.2(3) .
C44 N4 H4A 120.0 .
C44 N4 H4B 120.0 .
H4A N4 H4B 120.0 .
C44 N5 H5A 120.0 .
C44 N5 H5B 120.0 .
H5A N5 H5B 120.0 .
C44 N6 H6A 120.0 .
C44 N6 H6B 120.0 .
H6A N6 H6B 120.0 .
N6 C44 N4 120.4(3) .
N6 C44 N5 119.8(3) .
N4 C44 N5 119.8(3) .
C45 N7 H7A 120.0 .
C45 N7 H7B 120.0 .
H7A N7 H7B 120.0 .
C45 N8 H8A 120.0 .
C45 N8 H8B 120.0 .
H8A N8 H8B 120.0 .
C45 N9 H9A 120.0 .
C45 N9 H9B 120.0 .
H9A N9 H9B 120.0 .
N8 C45 N7 119.9(3) .
N8 C45 N9 120.3(3) .
N7 C45 N9 119.8(3) .

loop_
_geom_bond_atom_site_label_1
_geom_bond_atom_site_label_2
_geom_bond_distance
_geom_bond_site_symmetry_2
S1 O3 1.458(2) .
S1 O1 1.461(2) .
S1 O2 1.463(2) .
S1 C1 1.780(3) .
S2 O4 1.460(2) .
S2 O6 1.462(2) .
S2 O5 1.465(2) .
S2 C24 1.778(4) .
C1 C2 1.389(5) .
C1 C6 1.413(5) .
C2 C3 1.390(5) .
C2 H2 0.9500 .
C3 C4 1.379(5) .
C3 H3 0.9500 .
C4 C5 1.381(5) .
C4 H4 0.9500 .
C5 C6 1.394(5) .
C5 H5 0.9500 .
C6 C7 1.467(5) .
C7 C8 1.337(5) .
C7 H7 0.9500 .
C8 C9 1.462(5) .
C8 H8 0.9500 .
C9 C10 1.390(5) .
C9 C14 1.393(5) .
C10 C11 1.380(5) .
C10 H10 0.9500 .
C11 C12 1.393(5) .
C11 H11 0.9500 .
C12 C13 1.395(5) .
C12 C15 1.486(5) .
C13 C14 1.370(5) .
C13 H13 0.9500 .
C14 H14 0.9500 .
C15 C20 1.387(5) .
C15 C16 1.414(5) .
C16 C17 1.369(5) .
C16 H16 0.9500 .
C17 C18 1.397(5) .
C17 H17 0.9500 .
C18 C19 1.398(5) .
C18 C21 1.457(5) .
C19 C20 1.379(5) .
C19 H19 0.9500 .
C20 H20 0.9500 .
C21 C22 1.330(5) .
C21 H21 0.9500 .
C22 C23 1.464(5) .
C22 H22 0.9500 .
C23 C28 1.395(5) .
C23 C24 1.414(5) .
C24 C25 1.387(5) .
C25 C26 1.388(5) .
C25 H25 0.9500 .
C26 C27 1.382(5) .
C26 H26 0.9500 .
C27 C28 1.371(5) .
C27 H27 0.9500 .
C28 H28 0.9500 .
S3 O9 1.455(2) .
S3 O7 1.458(2) .
S3 O8 1.464(2) .
S3 C29 1.779(4) .
C29 C30 1.388(5) .
C29 C34 1.419(5) .
C30 C31 1.378(5) .
C30 H30 0.9500 .
C31 C32 1.375(5) .
C31 H31 0.9500 .
C32 C33 1.382(5) .
C32 H32 0.9500 .
C33 C34 1.395(5) .
C33 H33 0.9500 .
C34 C35 1.470(5) .
C35 C36 1.330(5) .
C35 H35 0.9500 .
C36 C37 1.456(5) .
C36 H36 0.9500 .
C37 C42 1.392(5) .
C37 C38 1.403(5) .
C38 C39 1.372(5) .
C38 H38 0.9500 .
C39 C40 1.393(5) .
C39 H39 0.9500 .
C40 C41 1.401(5) .
C40 C40 1.490(7) 3_567
C41 C42 1.364(5) .
C41 H41 0.9500 .
C42 H42 0.9500 .
N1 C43 1.319(4) .
N1 H1A 0.8800 .
N1 H1B 0.8800 .
N2 C43 1.330(4) .
N2 H2A 0.8800 .
N2 H2B 0.8800 .
N3 C43 1.319(4) .
N3 H3A 0.8800 .
N3 H3B 0.8800 .
N4 C44 1.325(4) .
N4 H4A 0.8800 .
N4 H4B 0.8800 .
N5 C44 1.330(4) .
N5 H5A 0.8800 .
N5 H5B 0.8800 .
N6 C44 1.316(4) .
N6 H6A 0.8800 .
N6 H6B 0.8800 .
N7 C45 1.329(4) .
N7 H7A 0.8800 .
N7 H7B 0.8800 .
N8 C45 1.325(4) .
N8 H8A 0.8800 .
N8 H8B 0.8800 .
N9 C45 1.330(4) .
N9 H9A 0.8800 .
N9 H9B 0.8800 .
